data_7109767
loop_
_publ_author_name
'Christos P. Constantinides'
'Emma Carter'
'Damien M. Murphy'
'Maria Manoli'
'Gregory M. Leitus'
'Michael Bendikov'
'Jeremy M. Rawsond'
'Panayiotis A. Koutentis'

_publ_section_title
;
 Spin-triplet excitons in
 1,3-diphenyl-7-(fur-2-yl)-1,4-dihydro-1,2,4-benzotriazin-4-yl
;
_journal_name_full Chem.Commun.
_journal_page_first 8662
_journal_paper_doi 10.1039/c3cc44899a
_journal_volume 49
_journal_year 2013
_chemical_formula_moiety 'C23 H16 N3 O'
_chemical_formula_sum 'C23 H16 N3 O'
_chemical_formula_weight 350.39
_chemical_name_systematic
; 
 ? 
;
_space_group_IT_number 14
_symmetry_cell_setting monoclinic
_symmetry_space_group_name_Hall '-P 2yn'
_symmetry_space_group_name_H-M 'P 1 21/n 1'
_atom_sites_solution_hydrogens geom
_atom_sites_solution_primary direct
_atom_sites_solution_secondary difmap
_audit_creation_method SHELXL-97
_cell_angle_alpha 90.00
_cell_angle_beta 99.284(7)
_cell_angle_gamma 90.00
_cell_formula_units_Z 4
_cell_length_a 9.9695(7)
_cell_length_b 8.1556(6)
_cell_length_c 20.8837(15)
_cell_measurement_reflns_used 2787
_cell_measurement_temperature 100(2)
_cell_measurement_theta_max 29.5886
_cell_measurement_theta_min 2.9591
_cell_volume 1675.8(2)
_computing_structure_refinement 'SHELXL-97 (Sheldrick, 1997)'
_computing_structure_solution 'SHELXS-97 (Sheldrick, 1990)'
_diffrn_ambient_temperature 100(2)
_diffrn_detector_area_resol_mean 10.4223
_diffrn_measured_fraction_theta_full 0.998
_diffrn_measured_fraction_theta_max 0.998
_diffrn_measurement_device_type 'SuperNova, Dual, Cu at zero, Atlas'
_diffrn_measurement_method '\w scans'
_diffrn_radiation_monochromator mirror
_diffrn_radiation_source 'SuperNova (Mo) X-ray Source'
_diffrn_radiation_type MoK\a
_diffrn_radiation_wavelength 0.71073
_diffrn_reflns_av_R_equivalents 0.0308
_diffrn_reflns_av_sigmaI/netI 0.0362
_diffrn_reflns_limit_h_max 11
_diffrn_reflns_limit_h_min -11
_diffrn_reflns_limit_k_max 9
_diffrn_reflns_limit_k_min -9
_diffrn_reflns_limit_l_max 24
_diffrn_reflns_limit_l_min -24
_diffrn_reflns_number 8466
_diffrn_reflns_theta_full 25.00
_diffrn_reflns_theta_max 25.00
_diffrn_reflns_theta_min 3.24
_exptl_absorpt_coefficient_mu 0.087
_exptl_absorpt_correction_T_max 1.00000
_exptl_absorpt_correction_T_min 0.84473
_exptl_absorpt_correction_type multi-scan
_exptl_absorpt_process_details 'Empirical absorption correction (CrysAlis RED, Oxford Diffraction)'
_exptl_crystal_colour Black
_exptl_crystal_density_diffrn 1.389
_exptl_crystal_density_method 'not measured'
_exptl_crystal_description rod
_exptl_crystal_F_000 732
_exptl_crystal_size_max 0.30
_exptl_crystal_size_mid 0.10
_exptl_crystal_size_min 0.08
_refine_diff_density_max 0.178
_refine_diff_density_min -0.284
_refine_diff_density_rms 0.050
_refine_ls_extinction_method none
_refine_ls_goodness_of_fit_ref 1.096
_refine_ls_hydrogen_treatment constr
_refine_ls_matrix_type full
_refine_ls_number_parameters 244
_refine_ls_number_reflns 2949
_refine_ls_number_restraints 0
_refine_ls_restrained_S_all 1.096
_refine_ls_R_factor_all 0.0576
_refine_ls_R_factor_gt 0.0447
_refine_ls_shift/su_max 0.000
_refine_ls_shift/su_mean 0.000
_refine_ls_structure_factor_coef Fsqd
_refine_ls_weighting_details 'calc w=1/[\s^2^(Fo^2^)+(0.0536P)^2^+0.6689P] where P=(Fo^2^+2Fc^2^)/3'
_refine_ls_weighting_scheme calc
_refine_ls_wR_factor_gt 0.1179
_refine_ls_wR_factor_ref 0.1248
_reflns_number_gt 2352
_reflns_number_total 2949
_reflns_threshold_expression >2sigma(I)
_cod_data_source_file c3cc44899a.txt
_cod_data_source_block shelxl
_cod_original_sg_symbol_H-M 'P 21/n'
_cod_database_code 7109767

loop_
_symmetry_equiv_pos_as_xyz
'x, y, z'
'-x+1/2, y+1/2, -z+1/2'
'-x, -y, -z'
'x-1/2, -y-1/2, z-1/2'

loop_
_atom_site_label
_atom_site_type_symbol
_atom_site_fract_x
_atom_site_fract_y
_atom_site_fract_z
_atom_site_U_iso_or_equiv
_atom_site_adp_type
_atom_site_occupancy
_atom_site_symmetry_multiplicity
_atom_site_calc_flag
_atom_site_refinement_flags
C1 C 1.16630(17) -0.4534(2) -0.08520(8) 0.0182(4) Uani 1 1 d .
C2 C 1.09681(17) -0.3189(2) 0.00027(9) 0.0184(4) Uani 1 1 d .
C3 C 1.11946(18) -0.2591(2) 0.06388(9) 0.0203(4) Uani 1 1 d .
H3 H 1.2008 -0.2832 0.0908 0.024 Uiso 1 1 calc R
C4 C 1.02417(18) -0.1658(2) 0.08710(9) 0.0210(4) Uani 1 1 d .
H4 H 1.0413 -0.1284 0.1297 0.025 Uiso 1 1 calc R
C5 C 0.90033(18) -0.1255(2) 0.04756(9) 0.0190(4) Uani 1 1 d .
C6 C 0.87606(17) -0.1824(2) -0.01592(9) 0.0186(4) Uani 1 1 d .
H6 H 0.7952 -0.1559 -0.0428 0.022 Uiso 1 1 calc R
C7 C 0.97238(18) -0.2788(2) -0.03946(8) 0.0180(4) Uani 1 1 d .
C8 C 0.80158(18) -0.0272(2) 0.07395(9) 0.0197(4) Uani 1 1 d .
C9 C 0.79751(18) 0.0293(2) 0.13408(9) 0.0220(4) Uani 1 1 d .
H9 H 0.8634 0.0138 0.1705 0.026 Uiso 1 1 calc R
C10 C 0.67416(19) 0.1166(2) 0.13162(10) 0.0250(4) Uani 1 1 d .
H10 H 0.6435 0.1696 0.1659 0.030 Uiso 1 1 calc R
C11 C 0.61045(19) 0.1080(2) 0.07043(10) 0.0260(5) Uani 1 1 d .
H11 H 0.5265 0.1551 0.0551 0.031 Uiso 1 1 calc R
C12 C 0.83255(17) -0.3123(2) -0.14719(8) 0.0189(4) Uani 1 1 d .
C13 C 0.71093(18) -0.3719(2) -0.13293(9) 0.0196(4) Uani 1 1 d .
H13 H 0.7086 -0.4277 -0.0943 0.024 Uiso 1 1 calc R
C14 C 0.59297(18) -0.3479(2) -0.17658(9) 0.0232(4) Uani 1 1 d .
H14 H 0.5110 -0.3892 -0.1676 0.028 Uiso 1 1 calc R
C15 C 0.59645(19) -0.2628(2) -0.23354(9) 0.0269(5) Uani 1 1 d .
H15 H 0.5166 -0.2454 -0.2625 0.032 Uiso 1 1 calc R
C16 C 0.7184(2) -0.2035(3) -0.24750(9) 0.0283(5) Uani 1 1 d .
H16 H 0.7205 -0.1466 -0.2859 0.034 Uiso 1 1 calc R
C17 C 0.83766(19) -0.2285(2) -0.20436(9) 0.0246(4) Uani 1 1 d .
H17 H 0.9200 -0.1895 -0.2137 0.029 Uiso 1 1 calc R
C18 C 1.27086(17) -0.5511(2) -0.11154(9) 0.0186(4) Uani 1 1 d .
C19 C 1.25617(18) -0.5937(2) -0.17708(9) 0.0208(4) Uani 1 1 d .
H19 H 1.1817 -0.5557 -0.2059 0.025 Uiso 1 1 calc R
C20 C 1.35168(18) -0.6920(2) -0.19936(9) 0.0228(4) Uani 1 1 d .
H20 H 1.3402 -0.7216 -0.2429 0.027 Uiso 1 1 calc R
C21 C 1.46475(19) -0.7469(2) -0.15703(9) 0.0246(5) Uani 1 1 d .
H21 H 1.5287 -0.8135 -0.1721 0.030 Uiso 1 1 calc R
C22 C 1.48152(18) -0.7021(2) -0.09245(9) 0.0245(4) Uani 1 1 d .
H22 H 1.5578 -0.7370 -0.0641 0.029 Uiso 1 1 calc R
C23 C 1.38536(18) -0.6056(2) -0.06992(9) 0.0218(4) Uani 1 1 d .
H23 H 1.3973 -0.5765 -0.0263 0.026 Uiso 1 1 calc R
N1 N 0.95518(14) -0.33837(18) -0.10216(7) 0.0191(4) Uani 1 1 d .
N2 N 1.05474(14) -0.41965(18) -0.12749(7) 0.0191(4) Uani 1 1 d .
N3 N 1.19321(15) -0.41240(18) -0.02210(7) 0.0197(4) Uani 1 1 d .
O1 O 0.68640(13) 0.01957(16) 0.03321(6) 0.0262(3) Uani 1 1 d .

loop_
_atom_site_aniso_label
_atom_site_aniso_U_11
_atom_site_aniso_U_22
_atom_site_aniso_U_33
_atom_site_aniso_U_23
_atom_site_aniso_U_13
_atom_site_aniso_U_12
C1 0.0167(9) 0.0188(9) 0.0193(9) 0.0034(8) 0.0036(7) -0.0026(7)
C2 0.0173(9) 0.0183(9) 0.0200(9) 0.0031(8) 0.0044(7) -0.0012(7)
C3 0.0180(9) 0.0245(10) 0.0172(9) 0.0029(8) -0.0008(7) 0.0008(8)
C4 0.0238(10) 0.0233(10) 0.0159(9) 0.0008(8) 0.0033(8) -0.0019(8)
C5 0.0195(9) 0.0160(9) 0.0219(9) 0.0032(8) 0.0042(7) -0.0033(7)
C6 0.0153(9) 0.0202(9) 0.0195(9) 0.0027(8) 0.0002(7) -0.0012(7)
C7 0.0190(9) 0.0182(9) 0.0167(9) 0.0031(8) 0.0028(7) -0.0044(7)
C8 0.0170(9) 0.0183(9) 0.0233(10) 0.0041(8) 0.0017(7) -0.0029(7)
C9 0.0200(9) 0.0245(10) 0.0208(10) -0.0016(8) 0.0012(8) -0.0006(8)
C10 0.0267(10) 0.0238(10) 0.0264(10) -0.0028(9) 0.0096(9) 0.0024(8)
C11 0.0212(10) 0.0251(10) 0.0328(11) 0.0021(9) 0.0073(9) 0.0068(8)
C12 0.0165(9) 0.0201(9) 0.0189(9) -0.0032(8) -0.0005(7) 0.0014(7)
C13 0.0203(9) 0.0192(9) 0.0196(9) -0.0012(8) 0.0037(8) 0.0016(8)
C14 0.0163(9) 0.0240(10) 0.0297(11) -0.0054(9) 0.0043(8) 0.0012(8)
C15 0.0201(10) 0.0337(11) 0.0246(10) -0.0044(9) -0.0036(8) 0.0070(8)
C16 0.0296(11) 0.0366(12) 0.0178(10) 0.0038(9) 0.0010(8) 0.0044(9)
C17 0.0219(10) 0.0303(10) 0.0222(10) 0.0008(9) 0.0057(8) -0.0017(8)
C18 0.0156(9) 0.0186(9) 0.0220(9) 0.0024(8) 0.0040(7) -0.0025(7)
C19 0.0166(9) 0.0230(10) 0.0224(10) 0.0016(8) 0.0015(8) -0.0034(7)
C20 0.0221(10) 0.0255(10) 0.0217(10) -0.0019(8) 0.0067(8) -0.0022(8)
C21 0.0217(10) 0.0237(10) 0.0308(11) 0.0039(9) 0.0113(8) 0.0025(8)
C22 0.0172(9) 0.0303(11) 0.0262(10) 0.0077(9) 0.0040(8) 0.0024(8)
C23 0.0204(9) 0.0259(10) 0.0198(9) 0.0025(8) 0.0053(8) -0.0005(8)
N1 0.0137(7) 0.0252(8) 0.0180(8) -0.0010(7) 0.0019(6) 0.0008(6)
N2 0.0154(8) 0.0225(8) 0.0201(8) -0.0003(7) 0.0044(6) 0.0007(6)
N3 0.0177(8) 0.0232(8) 0.0184(8) 0.0016(7) 0.0032(6) 0.0007(6)
O1 0.0241(7) 0.0291(7) 0.0250(7) 0.0001(6) 0.0031(6) 0.0028(6)

loop_
_atom_type_symbol
_atom_type_description
_atom_type_scat_dispersion_real
_atom_type_scat_dispersion_imag
_atom_type_scat_source
C C 0.0033 0.0016 'International Tables Vol C Tables 4.2.6.8 and 6.1.1.4'
H H 0.0000 0.0000 'International Tables Vol C Tables 4.2.6.8 and 6.1.1.4'
N N 0.0061 0.0033 'International Tables Vol C Tables 4.2.6.8 and 6.1.1.4'
O O 0.0106 0.0060 'International Tables Vol C Tables 4.2.6.8 and 6.1.1.4'

loop_
_geom_angle_atom_site_label_1
_geom_angle_atom_site_label_2
_geom_angle_atom_site_label_3
_geom_angle
N2 C1 N3 127.71(16)
N2 C1 C18 115.19(15)
N3 C1 C18 117.08(15)
N3 C2 C3 120.29(16)
N3 C2 C7 121.79(16)
C3 C2 C7 117.93(16)
C4 C3 C2 121.09(17)
C4 C3 H3 119.5
C2 C3 H3 119.5
C3 C4 C5 121.05(17)
C3 C4 H4 119.5
C5 C4 H4 119.5
C6 C5 C4 118.88(16)
C6 C5 C8 121.64(16)
C4 C5 C8 119.48(16)
C5 C6 C7 120.16(16)
C5 C6 H6 119.9
C7 C6 H6 119.9
N1 C7 C6 123.14(16)
N1 C7 C2 115.96(15)
C6 C7 C2 120.88(16)
C9 C8 O1 109.67(16)
C9 C8 C5 132.14(17)
O1 C8 C5 118.18(16)
C8 C9 C10 107.19(17)
C8 C9 H9 126.4
C10 C9 H9 126.4
C11 C10 C9 106.55(17)
C11 C10 H10 126.7
C9 C10 H10 126.7
C10 C11 O1 110.43(17)
C10 C11 H11 124.8
O1 C11 H11 124.8
C13 C12 C17 121.00(17)
C13 C12 N1 119.44(16)
C17 C12 N1 119.55(16)
C14 C13 C12 119.41(17)
C14 C13 H13 120.3
C12 C13 H13 120.3
C13 C14 C15 120.15(17)
C13 C14 H14 119.9
C15 C14 H14 119.9
C14 C15 C16 120.14(18)
C14 C15 H15 119.9
C16 C15 H15 119.9
C15 C16 C17 120.17(18)
C15 C16 H16 119.9
C17 C16 H16 119.9
C12 C17 C16 119.11(17)
C12 C17 H17 120.4
C16 C17 H17 120.4
C23 C18 C19 118.60(16)
C23 C18 C1 119.58(16)
C19 C18 C1 121.81(16)
C20 C19 C18 120.35(17)
C20 C19 H19 119.8
C18 C19 H19 119.8
C19 C20 C21 120.34(17)
C19 C20 H20 119.8
C21 C20 H20 119.8
C22 C21 C20 119.59(17)
C22 C21 H21 120.2
C20 C21 H21 120.2
C23 C22 C21 120.16(18)
C23 C22 H22 119.9
C21 C22 H22 119.9
C22 C23 C18 120.93(17)
C22 C23 H23 119.5
C18 C23 H23 119.5
N2 N1 C7 123.35(14)
N2 N1 C12 114.41(13)
C7 N1 C12 122.17(14)
C1 N2 N1 115.06(14)
C1 N3 C2 115.70(15)
C8 O1 C11 106.16(14)

loop_
_geom_bond_atom_site_label_1
_geom_bond_atom_site_label_2
_geom_bond_distance
C1 N2 1.333(2)
C1 N3 1.344(2)
C1 C18 1.487(2)
C2 N3 1.367(2)
C2 C3 1.399(2)
C2 C7 1.415(2)
C3 C4 1.366(3)
C3 H3 0.9300
C4 C5 1.409(3)
C4 H4 0.9300
C5 C6 1.388(3)
C5 C8 1.446(3)
C6 C7 1.391(3)
C6 H6 0.9300
C7 N1 1.381(2)
C8 C9 1.344(3)
C8 O1 1.368(2)
C9 C10 1.415(3)
C9 H9 0.9300
C10 C11 1.334(3)
C10 H10 0.9300
C11 O1 1.374(2)
C11 H11 0.9300
C12 C13 1.383(2)
C12 C17 1.384(3)
C12 N1 1.433(2)
C13 C14 1.381(3)
C13 H13 0.9300
C14 C15 1.383(3)
C14 H14 0.9300
C15 C16 1.383(3)
C15 H15 0.9300
C16 C17 1.386(3)
C16 H16 0.9300
C17 H17 0.9300
C18 C23 1.391(3)
C18 C19 1.397(3)
C19 C20 1.382(3)
C19 H19 0.9300
C20 C21 1.390(3)
C20 H20 0.9300
C21 C22 1.381(3)
C21 H21 0.9300
C22 C23 1.381(3)
C22 H22 0.9300
C23 H23 0.9300
N1 N2 1.369(2)
